data_4118126
loop_
_publ_author_name
'Christopher J. Adams'
'Robin B. Bedford'
'Emma Carter'
'Nicholas J. Gower'
'Mairi F. Haddow'
'Jeremy N. Harvey'
'Michael Huwe'
'M. \'Angeles Cartes'
'Stephen M. Mansell'
'Carla Mendoza'
'Damien M. Murphy'
'Emily C. Neeve'
'Joshua Nunn'

_publ_section_title
;
 Iron(I) in Negishi Cross-Coupling Reactions
;
_journal_name_full 'Journal of the American Chemical Society'
_journal_page_first 10333
_journal_page_last 10336
_journal_paper_doi 10.1021/ja303250t
_journal_volume 134
_journal_year 2012
_chemical_formula_moiety 'C71 H61 Fe O P4, 0.5(C7 H8)'
_chemical_formula_sum 'C74.5 H69 Fe O P4'
_chemical_formula_weight 1160.03
_chemical_name_systematic
; 
 ? 
;
_space_group_IT_number 2
_symmetry_cell_setting triclinic
_symmetry_space_group_name_Hall '-P 1'
_symmetry_space_group_name_H-M 'P -1'
_atom_sites_solution_hydrogens geom
_atom_sites_solution_primary direct
_atom_sites_solution_secondary difmap
_audit_creation_method SHELXL-97
_cell_angle_alpha 71.056(3)
_cell_angle_beta 75.038(3)
_cell_angle_gamma 67.531(3)
_cell_formula_units_Z 2
_cell_length_a 13.4958(11)
_cell_length_b 14.3753(12)
_cell_length_c 17.9042(17)
_cell_measurement_reflns_used 9934
_cell_measurement_temperature 100(2)
_cell_measurement_theta_max 28.37
_cell_measurement_theta_min 2.23
_cell_volume 3000.0(5)
_computing_cell_refinement 'Bruker Apex II'
_computing_data_collection 'Bruker Apex II'
_computing_data_reduction 'Bruker SAINT'
_computing_molecular_graphics 'Bruker ShelXTL'
_computing_publication_material 'Bruker ShelXTL'
_computing_structure_refinement 'SHELXL-97 (Sheldrick, 2008)'
_computing_structure_solution 'SHELXS-97 (Sheldrick, 2008)'
_diffrn_ambient_temperature 100(2)
_diffrn_measured_fraction_theta_full 0.996
_diffrn_measured_fraction_theta_max 0.996
_diffrn_measurement_device_type 'CCD area detector'
_diffrn_measurement_method 'phi and omega scans'
_diffrn_radiation_monochromator graphite
_diffrn_radiation_source 'fine-focus sealed tube'
_diffrn_radiation_type MoK\a
_diffrn_radiation_wavelength 0.71073
_diffrn_reflns_av_R_equivalents 0.0381
_diffrn_reflns_av_sigmaI/netI 0.0443
_diffrn_reflns_limit_h_max 16
_diffrn_reflns_limit_h_min -17
_diffrn_reflns_limit_k_max 18
_diffrn_reflns_limit_k_min -18
_diffrn_reflns_limit_l_max 23
_diffrn_reflns_limit_l_min -23
_diffrn_reflns_number 42267
_diffrn_reflns_theta_full 27.50
_diffrn_reflns_theta_max 27.50
_diffrn_reflns_theta_min 1.22
_exptl_absorpt_coefficient_mu 0.404
_exptl_absorpt_correction_T_max 0.7457
_exptl_absorpt_correction_T_min 0.6462
_exptl_absorpt_correction_type multi-scan
_exptl_absorpt_process_details 'SADABS V20081/'
_exptl_crystal_colour red
_exptl_crystal_density_diffrn 1.284
_exptl_crystal_description block
_exptl_crystal_F_000 1220
_exptl_crystal_size_max 0.13
_exptl_crystal_size_mid 0.05
_exptl_crystal_size_min 0.05
_refine_diff_density_max 0.648
_refine_diff_density_min -0.483
_refine_diff_density_rms 0.097
_refine_ls_extinction_method none
_refine_ls_goodness_of_fit_ref 1.068
_refine_ls_hydrogen_treatment constr
_refine_ls_matrix_type full
_refine_ls_number_parameters 750
_refine_ls_number_reflns 13722
_refine_ls_number_restraints 43
_refine_ls_restrained_S_all 1.068
_refine_ls_R_factor_all 0.0621
_refine_ls_R_factor_gt 0.0415
_refine_ls_shift/su_max 0.001
_refine_ls_shift/su_mean 0.000
_refine_ls_structure_factor_coef Fsqd
_refine_ls_weighting_details 'calc w=1/[\s^2^(Fo^2^)+(0.0576P)^2^+1.3033P] where P=(Fo^2^+2Fc^2^)/3'
_refine_ls_weighting_scheme calc
_refine_ls_wR_factor_gt 0.1034
_refine_ls_wR_factor_ref 0.1169
_reflns_number_gt 10583
_reflns_number_total 13722
_reflns_threshold_expression >2sigma(I)
_cod_data_source_file ja303250t_si_001_1.cif
_cod_data_source_block 7
_cod_original_sg_symbol_Hall -P1
_cod_original_formula_sum 'C74.50 H69 Fe O P4'
_cod_database_code 4118126

loop_
_symmetry_equiv_pos_as_xyz
'x, y, z'
'-x, -y, -z'

loop_
_atom_site_label
_atom_site_type_symbol
_atom_site_fract_x
_atom_site_fract_y
_atom_site_fract_z
_atom_site_U_iso_or_equiv
_atom_site_adp_type
_atom_site_occupancy
_atom_site_symmetry_multiplicity
_atom_site_calc_flag
_atom_site_refinement_flags
_atom_site_disorder_assembly
_atom_site_disorder_group
Fe1 Fe 0.22975(2) 0.24488(2) 0.262420(16) 0.01351(8) Uani 1 1 d . . .
P1 P 0.16786(4) 0.32486(4) 0.36069(3) 0.01591(11) Uani 1 1 d . . .
P2 P 0.13166(4) 0.14618(4) 0.34298(3) 0.01447(11) Uani 1 1 d . . .
P3 P 0.29703(4) 0.16253(4) 0.16458(3) 0.01442(11) Uani 1 1 d . . .
P4 P 0.12143(4) 0.36130(4) 0.17389(3) 0.01501(11) Uani 1 1 d . . .
C1 C 0.38110(17) 0.24777(17) 0.25991(12) 0.0195(4) Uani 1 1 d . . .
C2 C 0.40720(19) 0.34152(18) 0.23261(13) 0.0243(5) Uani 1 1 d . . .
H2 H 0.3514 0.4054 0.2170 0.029 Uiso 1 1 calc R . .
C3 C 0.51112(19) 0.34373(19) 0.22774(14) 0.0273(5) Uani 1 1 d . . .
H3 H 0.5242 0.4085 0.2088 0.033 Uiso 1 1 calc R . .
C4 C 0.59602(19) 0.25252(19) 0.25026(14) 0.0270(5) Uani 1 1 d . . .
C5 C 0.57146(19) 0.15983(18) 0.27780(14) 0.0254(5) Uani 1 1 d . . .
H5 H 0.6268 0.0959 0.2942 0.030 Uiso 1 1 calc R . .
C6 C 0.46628(19) 0.15991(18) 0.28163(13) 0.0233(5) Uani 1 1 d . . .
H6 H 0.4535 0.0950 0.3004 0.028 Uiso 1 1 calc R . .
C7 C 0.7082(2) 0.2556(2) 0.24466(17) 0.0378(6) Uani 1 1 d . . .
H7A H 0.7526 0.2396 0.1948 0.057 Uiso 1 1 calc R . .
H7B H 0.7417 0.2042 0.2902 0.057 Uiso 1 1 calc R . .
H7C H 0.7032 0.3252 0.2453 0.057 Uiso 1 1 calc R . .
C8 C 0.23666(18) 0.27981(17) 0.44913(13) 0.0214(4) Uani 1 1 d . . .
C9 C 0.32261(18) 0.18748(17) 0.46089(13) 0.0228(5) Uani 1 1 d . . .
H9 H 0.3508 0.1501 0.4208 0.027 Uiso 1 1 calc R . .
C10 C 0.3681(2) 0.1489(2) 0.53097(14) 0.0306(5) Uani 1 1 d . . .
H10 H 0.4261 0.0848 0.5389 0.037 Uiso 1 1 calc R . .
C11 C 0.3291(2) 0.2037(3) 0.58873(16) 0.0438(7) Uani 1 1 d . . .
H11 H 0.3600 0.1772 0.6365 0.053 Uiso 1 1 calc R . .
C12 C 0.2446(2) 0.2974(3) 0.57716(17) 0.0512(8) Uani 1 1 d . . .
H12 H 0.2185 0.3359 0.6165 0.061 Uiso 1 1 calc R . .
C13 C 0.1985(2) 0.3348(2) 0.50806(16) 0.0379(6) Uani 1 1 d . . .
H13 H 0.1402 0.3987 0.5006 0.045 Uiso 1 1 calc R . .
C14 C 0.14463(18) 0.46497(16) 0.33681(13) 0.0200(4) Uani 1 1 d . . .
C15 C 0.23130(19) 0.49791(18) 0.33367(14) 0.0263(5) Uani 1 1 d . . .
H15 H 0.2965 0.4484 0.3516 0.032 Uiso 1 1 calc R . .
C16 C 0.2223(2) 0.60258(19) 0.30446(16) 0.0319(6) Uani 1 1 d . . .
H16 H 0.2817 0.6241 0.3021 0.038 Uiso 1 1 calc R . .
C17 C 0.1275(2) 0.67556(18) 0.27886(15) 0.0296(5) Uani 1 1 d . . .
H17 H 0.1224 0.7467 0.2576 0.035 Uiso 1 1 calc R . .
C18 C 0.0401(2) 0.64436(17) 0.28441(14) 0.0268(5) Uani 1 1 d . . .
H18 H -0.0260 0.6947 0.2686 0.032 Uiso 1 1 calc R . .
C19 C 0.04851(19) 0.53965(16) 0.31298(13) 0.0224(5) Uani 1 1 d . . .
H19 H -0.0118 0.5190 0.3162 0.027 Uiso 1 1 calc R . .
C20 C 0.20581(17) 0.04492(15) 0.42188(12) 0.0167(4) Uani 1 1 d . . .
C21 C 0.17239(18) 0.04141(16) 0.50281(12) 0.0203(4) Uani 1 1 d . . .
H21 H 0.1069 0.0913 0.5195 0.024 Uiso 1 1 calc R . .
C22 C 0.23424(19) -0.03477(18) 0.55980(13) 0.0253(5) Uani 1 1 d . . .
H22 H 0.2111 -0.0357 0.6148 0.030 Uiso 1 1 calc R . .
C23 C 0.32890(19) -0.10880(18) 0.53657(14) 0.0258(5) Uani 1 1 d . . .
H23 H 0.3706 -0.1608 0.5754 0.031 Uiso 1 1 calc R . .
C24 C 0.36253(18) -0.10673(17) 0.45626(14) 0.0245(5) Uani 1 1 d . . .
H24 H 0.4271 -0.1579 0.4400 0.029 Uiso 1 1 calc R . .
C25 C 0.30209(17) -0.03009(16) 0.39942(13) 0.0202(4) Uani 1 1 d . . .
H25 H 0.3265 -0.0286 0.3444 0.024 Uiso 1 1 calc R . .
C26 C 0.06523(16) 0.07039(15) 0.31885(12) 0.0168(4) Uani 1 1 d . . .
C27 C 0.07446(17) -0.03258(16) 0.36080(12) 0.0190(4) Uani 1 1 d . . .
H27 H 0.1110 -0.0638 0.4061 0.023 Uiso 1 1 calc R . .
C28 C 0.03069(18) -0.08981(16) 0.33701(13) 0.0222(5) Uani 1 1 d . . .
H28 H 0.0372 -0.1595 0.3663 0.027 Uiso 1 1 calc R . .
C29 C -0.02220(19) -0.04581(18) 0.27110(14) 0.0246(5) Uani 1 1 d . . .
H29 H -0.0503 -0.0856 0.2542 0.030 Uiso 1 1 calc R . .
C30 C -0.03401(18) 0.05698(18) 0.22976(13) 0.0236(5) Uani 1 1 d . . .
H30 H -0.0709 0.0877 0.1847 0.028 Uiso 1 1 calc R . .
C31 C 0.00812(17) 0.11527(17) 0.25411(13) 0.0201(4) Uani 1 1 d . . .
H31 H -0.0021 0.1861 0.2264 0.024 Uiso 1 1 calc R . .
C32 C 0.03479(17) 0.31113(16) 0.41086(12) 0.0184(4) Uani 1 1 d . . .
C33 C 0.01800(17) 0.22489(15) 0.40266(12) 0.0173(4) Uani 1 1 d . . .
C34 C -0.08015(17) 0.20588(16) 0.43717(13) 0.0213(4) Uani 1 1 d . . .
H34 H -0.0914 0.1470 0.4322 0.026 Uiso 1 1 calc R . .
C35 C -0.16118(19) 0.27328(18) 0.47875(14) 0.0261(5) Uani 1 1 d . . .
H35 H -0.2286 0.2615 0.5008 0.031 Uiso 1 1 calc R . .
C36 C -0.14417(19) 0.35760(18) 0.48823(14) 0.0293(5) Uani 1 1 d . . .
H36 H -0.1998 0.4031 0.5171 0.035 Uiso 1 1 calc R . .
C37 C -0.04616(19) 0.37589(17) 0.45565(14) 0.0251(5) Uani 1 1 d . . .
H37 H -0.0340 0.4325 0.4638 0.030 Uiso 1 1 calc R . .
C38 C 0.40424(17) 0.19173(16) 0.08171(12) 0.0182(4) Uani 1 1 d . . .
C39 C 0.45396(19) 0.12931(18) 0.02783(13) 0.0256(5) Uani 1 1 d . . .
H39 H 0.4381 0.0672 0.0372 0.031 Uiso 1 1 calc R . .
C40 C 0.5261(2) 0.15679(19) -0.03902(14) 0.0304(5) Uani 1 1 d . . .
H40 H 0.5601 0.1130 -0.0747 0.036 Uiso 1 1 calc R . .
C41 C 0.5488(2) 0.24789(19) -0.05388(14) 0.0288(5) Uani 1 1 d . . .
H41 H 0.5972 0.2674 -0.1002 0.035 Uiso 1 1 calc R . .
C42 C 0.50083(18) 0.31024(18) -0.00116(14) 0.0244(5) Uani 1 1 d . . .
H42 H 0.5166 0.3725 -0.0109 0.029 Uiso 1 1 calc R . .
C43 C 0.42918(17) 0.28177(16) 0.06643(13) 0.0203(4) Uani 1 1 d . . .
H43 H 0.3969 0.3249 0.1026 0.024 Uiso 1 1 calc R . .
C44 C 0.34945(17) 0.01925(15) 0.19036(12) 0.0161(4) Uani 1 1 d . . .
C45 C 0.28203(17) -0.04109(16) 0.20735(12) 0.0181(4) Uani 1 1 d . . .
H45 H 0.2088 -0.0083 0.1982 0.022 Uiso 1 1 calc R . .
C46 C 0.32103(19) -0.14810(17) 0.23730(13) 0.0230(5) Uani 1 1 d . . .
H46 H 0.2742 -0.1879 0.2487 0.028 Uiso 1 1 calc R . .
C47 C 0.42709(19) -0.19733(17) 0.25066(14) 0.0256(5) Uani 1 1 d . . .
H47 H 0.4528 -0.2705 0.2722 0.031 Uiso 1 1 calc R . .
C48 C 0.49639(19) -0.13940(17) 0.23253(14) 0.0243(5) Uani 1 1 d . . .
H48 H 0.5699 -0.1732 0.2407 0.029 Uiso 1 1 calc R . .
C49 C 0.45784(17) -0.03177(16) 0.20244(12) 0.0199(4) Uani 1 1 d . . .
H49 H 0.5055 0.0074 0.1900 0.024 Uiso 1 1 calc R . .
C50 C 0.18111(16) 0.45429(15) 0.09545(12) 0.0168(4) Uani 1 1 d . . .
C51 C 0.20491(17) 0.45467(16) 0.01486(12) 0.0198(4) Uani 1 1 d . . .
H51 H 0.1845 0.4095 -0.0023 0.024 Uiso 1 1 calc R . .
C52 C 0.25830(18) 0.52048(17) -0.04096(13) 0.0237(5) Uani 1 1 d . . .
H52 H 0.2740 0.5196 -0.0957 0.028 Uiso 1 1 calc R . .
C53 C 0.28829(18) 0.58668(17) -0.01711(14) 0.0244(5) Uani 1 1 d . . .
H53 H 0.3254 0.6307 -0.0551 0.029 Uiso 1 1 calc R . .
C54 C 0.26395(18) 0.58873(17) 0.06279(14) 0.0232(5) Uani 1 1 d . . .
H54 H 0.2838 0.6348 0.0794 0.028 Uiso 1 1 calc R . .
C55 C 0.21035(17) 0.52322(16) 0.11857(13) 0.0198(4) Uani 1 1 d . . .
H55 H 0.1935 0.5254 0.1730 0.024 Uiso 1 1 calc R . .
C56 C -0.02012(17) 0.44767(15) 0.19224(12) 0.0176(4) Uani 1 1 d . . .
C57 C -0.05619(18) 0.55277(16) 0.15123(14) 0.0235(5) Uani 1 1 d . . .
H57 H -0.0069 0.5819 0.1113 0.028 Uiso 1 1 calc R . .
C58 C -0.16281(19) 0.61509(18) 0.16788(16) 0.0305(5) Uani 1 1 d . . .
H58 H -0.1859 0.6861 0.1392 0.037 Uiso 1 1 calc R . .
C59 C -0.2357(2) 0.57398(19) 0.22623(16) 0.0333(6) Uani 1 1 d . . .
H59 H -0.3084 0.6168 0.2381 0.040 Uiso 1 1 calc R . .
C60 C -0.20154(19) 0.46984(18) 0.26709(15) 0.0286(5) Uani 1 1 d . . .
H60 H -0.2511 0.4411 0.3071 0.034 Uiso 1 1 calc R . .
C61 C -0.09569(18) 0.40763(17) 0.24987(13) 0.0222(5) Uani 1 1 d . . .
H61 H -0.0738 0.3362 0.2778 0.027 Uiso 1 1 calc R . .
C62 C 0.18821(17) 0.19615(15) 0.10633(12) 0.0169(4) Uani 1 1 d . . .
C63 C 0.10489(17) 0.29002(15) 0.11182(12) 0.0169(4) Uani 1 1 d . . .
C64 C 0.01693(18) 0.32360(16) 0.07168(12) 0.0203(4) Uani 1 1 d . . .
H64 H -0.0388 0.3879 0.0746 0.024 Uiso 1 1 calc R . .
C65 C 0.01053(19) 0.26327(17) 0.02727(13) 0.0233(5) Uani 1 1 d . . .
H65 H -0.0510 0.2849 0.0017 0.028 Uiso 1 1 calc R . .
C66 C 0.09408(19) 0.17141(17) 0.02036(13) 0.0228(5) Uani 1 1 d . . .
H66 H 0.0899 0.1307 -0.0105 0.027 Uiso 1 1 calc R . .
C67 C 0.18375(18) 0.13870(16) 0.05835(12) 0.0204(4) Uani 1 1 d . . .
H67 H 0.2420 0.0772 0.0517 0.024 Uiso 1 1 calc R . .
O1 O 0.81514(14) 0.03079(12) 0.05124(10) 0.0304(4) Uani 1 1 d . . .
C68 C 0.7471(2) 0.0326(2) 0.12606(15) 0.0321(5) Uani 1 1 d . . .
H68A H 0.6717 0.0765 0.1180 0.038 Uiso 1 1 calc R . .
H68B H 0.7724 0.0622 0.1575 0.038 Uiso 1 1 calc R . .
C69 C 0.7511(2) -0.0770(2) 0.16983(17) 0.0428(7) Uani 1 1 d . . .
H69A H 0.7217 -0.1041 0.1399 0.064 Uiso 1 1 calc R . .
H69B H 0.7077 -0.0778 0.2230 0.064 Uiso 1 1 calc R . .
H69C H 0.8265 -0.1206 0.1751 0.064 Uiso 1 1 calc R . .
C70 C 0.8231(2) 0.13012(18) 0.00829(15) 0.0306(5) Uani 1 1 d . . .
H70A H 0.8588 0.1532 0.0375 0.037 Uiso 1 1 calc R . .
H70B H 0.7497 0.1814 0.0025 0.037 Uiso 1 1 calc R . .
C71 C 0.8884(2) 0.1230(2) -0.07265(16) 0.0386(6) Uani 1 1 d . . .
H71A H 0.9604 0.0711 -0.0664 0.058 Uiso 1 1 calc R . .
H71B H 0.8962 0.1909 -0.1026 0.058 Uiso 1 1 calc R . .
H71C H 0.8514 0.1023 -0.1018 0.058 Uiso 1 1 calc R . .
C72 C 0.4941(9) 0.5326(8) 0.5212(7) 0.093(3) Uani 0.50 1 d PU A -1
C73 C 0.4555(5) 0.4477(5) 0.5482(5) 0.074(3) Uani 0.50 1 d PU A -1
H73 H 0.4310 0.4253 0.6036 0.089 Uiso 0.50 1 calc PR A -1
C74 C 0.4519(5) 0.3953(5) 0.4963(5) 0.112(4) Uani 0.50 1 d PRU A -1
H74 H 0.4273 0.3368 0.5167 0.135 Uiso 0.50 1 calc PR A -1
C75 C 0.4844(5) 0.4285(5) 0.4147(5) 0.147(7) Uani 0.50 1 d PRU A -1
H75 H 0.4820 0.3928 0.3793 0.176 Uiso 0.50 1 calc PR A -1
C76 C 0.5204(5) 0.5142(5) 0.3849(5) 0.115(4) Uani 0.50 1 d PRU A -1
H76 H 0.5426 0.5369 0.3292 0.138 Uiso 0.50 1 calc PR A -1
C77 C 0.5240(5) 0.5665(5) 0.4368(5) 0.127(6) Uani 0.50 1 d PRU A -1
H77 H 0.5468 0.6261 0.4156 0.152 Uiso 0.50 1 calc PR A -1
C78 C 0.4928(5) 0.5960(5) 0.5707(5) 0.086(3) Uani 0.50 1 d PRU A -1
H78A H 0.5216 0.6519 0.5375 0.128 Uiso 0.50 1 calc PR A -1
H78B H 0.5378 0.5525 0.6125 0.128 Uiso 0.50 1 calc PR A -1
H78C H 0.4181 0.6262 0.5954 0.128 Uiso 0.50 1 calc PR A -1

loop_
_atom_site_aniso_label
_atom_site_aniso_U_11
_atom_site_aniso_U_22
_atom_site_aniso_U_33
_atom_site_aniso_U_23
_atom_site_aniso_U_13
_atom_site_aniso_U_12
Fe1 0.01506(15) 0.01231(14) 0.01355(14) -0.00292(10) -0.00266(11) -0.00488(11)
P1 0.0184(3) 0.0142(2) 0.0162(2) -0.00474(19) -0.0028(2) -0.0057(2)
P2 0.0159(3) 0.0124(2) 0.0144(2) -0.00246(19) -0.00195(19) -0.00480(19)
P3 0.0158(3) 0.0135(2) 0.0146(2) -0.00338(19) -0.00244(19) -0.00548(19)
P4 0.0171(3) 0.0121(2) 0.0158(2) -0.00178(19) -0.0042(2) -0.00507(19)
C1 0.0167(10) 0.0338(12) 0.0153(10) -0.0144(9) 0.0031(8) -0.0128(9)
C2 0.0240(12) 0.0277(12) 0.0224(11) -0.0047(9) -0.0048(9) -0.0101(9)
C3 0.0306(13) 0.0300(12) 0.0251(12) -0.0042(10) -0.0046(10) -0.0161(10)
C4 0.0237(12) 0.0355(13) 0.0238(11) -0.0090(10) -0.0044(9) -0.0103(10)
C5 0.0227(12) 0.0284(12) 0.0242(11) -0.0078(9) -0.0057(9) -0.0052(9)
C6 0.0324(13) 0.0262(11) 0.0171(10) -0.0059(9) -0.0024(9) -0.0165(10)
C7 0.0294(14) 0.0428(15) 0.0432(16) -0.0077(12) -0.0080(12) -0.0150(12)
C8 0.0225(11) 0.0275(11) 0.0173(10) -0.0061(9) -0.0043(8) -0.0101(9)
C9 0.0231(12) 0.0260(11) 0.0217(11) -0.0035(9) -0.0041(9) -0.0121(9)
C10 0.0248(13) 0.0373(14) 0.0277(12) 0.0002(10) -0.0083(10) -0.0121(10)
C11 0.0384(16) 0.072(2) 0.0217(13) -0.0098(13) -0.0105(11) -0.0167(15)
C12 0.0435(18) 0.083(2) 0.0318(15) -0.0323(16) -0.0062(13) -0.0110(16)
C13 0.0339(15) 0.0490(16) 0.0318(14) -0.0230(12) -0.0093(11) -0.0012(12)
C14 0.0258(12) 0.0162(10) 0.0199(10) -0.0080(8) -0.0009(9) -0.0077(8)
C15 0.0252(12) 0.0241(11) 0.0334(13) -0.0125(10) -0.0043(10) -0.0079(9)
C16 0.0360(14) 0.0272(12) 0.0409(14) -0.0150(11) -0.0001(11) -0.0177(11)
C17 0.0395(14) 0.0189(11) 0.0309(13) -0.0098(9) 0.0011(11) -0.0116(10)
C18 0.0323(13) 0.0175(11) 0.0268(12) -0.0075(9) -0.0028(10) -0.0035(9)
C19 0.0261(12) 0.0189(10) 0.0233(11) -0.0086(8) -0.0012(9) -0.0076(9)
C20 0.0188(10) 0.0151(9) 0.0166(10) -0.0013(8) -0.0025(8) -0.0084(8)
C21 0.0207(11) 0.0204(10) 0.0181(10) -0.0029(8) -0.0014(8) -0.0075(8)
C22 0.0289(13) 0.0294(12) 0.0168(10) -0.0020(9) -0.0038(9) -0.0117(10)
C23 0.0275(12) 0.0252(11) 0.0224(11) 0.0017(9) -0.0107(9) -0.0081(9)
C24 0.0215(12) 0.0224(11) 0.0269(12) -0.0054(9) -0.0060(9) -0.0034(9)
C25 0.0221(11) 0.0194(10) 0.0181(10) -0.0040(8) -0.0035(8) -0.0060(8)
C26 0.0174(10) 0.0170(10) 0.0164(10) -0.0054(8) 0.0018(8) -0.0080(8)
C27 0.0213(11) 0.0166(10) 0.0178(10) -0.0040(8) 0.0003(8) -0.0070(8)
C28 0.0246(12) 0.0165(10) 0.0259(11) -0.0078(8) 0.0027(9) -0.0094(9)
C29 0.0254(12) 0.0275(12) 0.0278(12) -0.0119(9) -0.0003(9) -0.0144(10)
C30 0.0209(11) 0.0298(12) 0.0225(11) -0.0052(9) -0.0050(9) -0.0111(9)
C31 0.0185(11) 0.0199(10) 0.0207(10) -0.0027(8) -0.0025(8) -0.0074(8)
C32 0.0201(11) 0.0175(10) 0.0171(10) -0.0043(8) -0.0020(8) -0.0062(8)
C33 0.0170(10) 0.0154(9) 0.0153(9) -0.0017(8) -0.0014(8) -0.0035(8)
C34 0.0210(11) 0.0186(10) 0.0216(11) -0.0030(8) -0.0008(9) -0.0068(8)
C35 0.0214(12) 0.0257(12) 0.0263(12) -0.0049(9) 0.0030(9) -0.0082(9)
C36 0.0263(13) 0.0254(12) 0.0294(12) -0.0108(10) 0.0072(10) -0.0054(10)
C37 0.0295(13) 0.0203(11) 0.0250(11) -0.0097(9) 0.0010(9) -0.0076(9)
C38 0.0177(10) 0.0191(10) 0.0177(10) -0.0033(8) -0.0026(8) -0.0073(8)
C39 0.0329(13) 0.0248(12) 0.0232(11) -0.0091(9) 0.0037(10) -0.0163(10)
C40 0.0363(14) 0.0348(13) 0.0250(12) -0.0148(10) 0.0069(10) -0.0182(11)
C41 0.0300(13) 0.0356(13) 0.0247(12) -0.0097(10) 0.0053(10) -0.0195(11)
C42 0.0233(12) 0.0244(11) 0.0290(12) -0.0053(9) -0.0013(9) -0.0142(9)
C43 0.0195(11) 0.0202(10) 0.0227(11) -0.0076(8) -0.0037(8) -0.0061(8)
C44 0.0193(10) 0.0154(9) 0.0138(9) -0.0055(7) -0.0013(8) -0.0052(8)
C45 0.0205(11) 0.0177(10) 0.0160(10) -0.0054(8) -0.0005(8) -0.0068(8)
C46 0.0282(12) 0.0197(11) 0.0222(11) -0.0068(8) 0.0019(9) -0.0116(9)
C47 0.0313(13) 0.0148(10) 0.0268(12) -0.0040(9) -0.0050(10) -0.0040(9)
C48 0.0236(12) 0.0212(11) 0.0265(11) -0.0074(9) -0.0063(9) -0.0031(9)
C49 0.0210(11) 0.0208(10) 0.0195(10) -0.0067(8) -0.0022(8) -0.0078(8)
C50 0.0165(10) 0.0123(9) 0.0192(10) 0.0004(7) -0.0052(8) -0.0040(8)
C51 0.0234(11) 0.0191(10) 0.0186(10) -0.0024(8) -0.0071(8) -0.0082(8)
C52 0.0272(12) 0.0229(11) 0.0175(10) 0.0012(8) -0.0054(9) -0.0084(9)
C53 0.0240(12) 0.0217(11) 0.0242(11) 0.0018(9) -0.0032(9) -0.0107(9)
C54 0.0246(12) 0.0190(10) 0.0277(12) -0.0032(9) -0.0047(9) -0.0110(9)
C55 0.0209(11) 0.0196(10) 0.0196(10) -0.0031(8) -0.0043(8) -0.0080(8)
C56 0.0190(11) 0.0154(10) 0.0197(10) -0.0047(8) -0.0070(8) -0.0040(8)
C57 0.0232(12) 0.0178(10) 0.0268(11) -0.0005(9) -0.0061(9) -0.0067(9)
C58 0.0273(13) 0.0183(11) 0.0411(14) -0.0038(10) -0.0080(11) -0.0037(9)
C59 0.0207(12) 0.0264(12) 0.0464(15) -0.0120(11) -0.0027(11) -0.0001(10)
C60 0.0224(12) 0.0277(12) 0.0327(13) -0.0044(10) -0.0013(10) -0.0095(10)
C61 0.0231(12) 0.0181(10) 0.0247(11) -0.0018(8) -0.0072(9) -0.0068(9)
C62 0.0196(11) 0.0173(10) 0.0140(9) -0.0008(7) -0.0038(8) -0.0081(8)
C63 0.0216(11) 0.0151(9) 0.0152(9) -0.0017(7) -0.0033(8) -0.0087(8)
C64 0.0231(11) 0.0160(10) 0.0204(10) 0.0001(8) -0.0075(9) -0.0060(8)
C65 0.0271(12) 0.0231(11) 0.0233(11) 0.0011(9) -0.0130(9) -0.0121(9)
C66 0.0342(13) 0.0211(11) 0.0189(10) -0.0028(8) -0.0083(9) -0.0142(9)
C67 0.0261(12) 0.0166(10) 0.0187(10) -0.0036(8) -0.0036(9) -0.0079(9)
O1 0.0329(9) 0.0235(8) 0.0329(9) -0.0069(7) 0.0020(7) -0.0116(7)
C68 0.0294(13) 0.0366(14) 0.0348(14) -0.0138(11) 0.0011(11) -0.0156(11)
C69 0.0418(17) 0.0451(16) 0.0383(15) -0.0028(13) -0.0012(12) -0.0204(13)
C70 0.0333(14) 0.0238(12) 0.0370(14) -0.0060(10) -0.0062(11) -0.0127(10)
C71 0.0485(17) 0.0354(14) 0.0314(14) -0.0012(11) -0.0069(12) -0.0188(12)
C72 0.071(6) 0.101(8) 0.091(8) -0.001(5) -0.031(6) -0.017(6)
C73 0.066(6) 0.058(6) 0.092(8) -0.011(5) -0.010(6) -0.022(5)
C74 0.105(9) 0.080(7) 0.142(10) -0.037(7) -0.033(8) -0.005(6)
C75 0.081(9) 0.196(15) 0.161(14) -0.089(13) -0.081(9) 0.035(10)
C76 0.120(9) 0.075(7) 0.140(11) -0.027(7) -0.040(8) -0.008(6)
C77 0.112(11) 0.132(13) 0.121(12) -0.005(10) -0.018(10) -0.046(10)
C78 0.035(5) 0.113(8) 0.098(8) -0.027(6) -0.027(5) -0.003(5)

loop_
_atom_type_symbol
_atom_type_description
_atom_type_scat_dispersion_real
_atom_type_scat_dispersion_imag
_atom_type_scat_source
C C 0.0033 0.0016 'International Tables Vol C Tables 4.2.6.8 and 6.1.1.4'
H H 0.0000 0.0000 'International Tables Vol C Tables 4.2.6.8 and 6.1.1.4'
P P 0.1023 0.0942 'International Tables Vol C Tables 4.2.6.8 and 6.1.1.4'
Fe Fe 0.3463 0.8444 'International Tables Vol C Tables 4.2.6.8 and 6.1.1.4'
O O 0.0106 0.0060 'International Tables Vol C Tables 4.2.6.8 and 6.1.1.4'

loop_
_geom_angle_atom_site_label_1
_geom_angle_atom_site_label_2
_geom_angle_atom_site_label_3
_geom_angle
C1 Fe1 P1 88.85(6)
C1 Fe1 P2 133.49(7)
P1 Fe1 P2 81.88(2)
C1 Fe1 P3 89.58(6)
P1 Fe1 P3 178.26(2)
P2 Fe1 P3 98.70(2)
C1 Fe1 P4 121.81(7)
P1 Fe1 P4 98.96(2)
P2 Fe1 P4 104.66(2)
P3 Fe1 P4 82.49(2)
C14 P1 C32 104.34(10)
C14 P1 C8 99.94(10)
C32 P1 C8 99.32(10)
C14 P1 Fe1 119.15(7)
C32 P1 Fe1 109.11(7)
C8 P1 Fe1 122.06(7)
C33 P2 C20 101.15(9)
C33 P2 C26 101.53(9)
C20 P2 C26 99.67(9)
C33 P2 Fe1 108.88(7)
C20 P2 Fe1 111.86(7)
C26 P2 Fe1 129.93(7)
C44 P3 C62 104.05(9)
C44 P3 C38 100.05(9)
C62 P3 C38 99.19(9)
C44 P3 Fe1 119.37(7)
C62 P3 Fe1 108.37(7)
C38 P3 Fe1 122.73(7)
C63 P4 C56 100.11(9)
C63 P4 C50 99.87(9)
C56 P4 C50 100.02(9)
C63 P4 Fe1 107.42(7)
C56 P4 Fe1 129.22(7)
C50 P4 Fe1 115.68(7)
C6 C1 C2 114.4(2)
C6 C1 Fe1 123.02(16)
C2 C1 Fe1 122.53(17)
C3 C2 C1 122.9(2)
C3 C2 H2 118.5
C1 C2 H2 118.5
C4 C3 C2 121.1(2)
C4 C3 H3 119.5
C2 C3 H3 119.5
C3 C4 C5 116.7(2)
C3 C4 C7 120.7(2)
C5 C4 C7 122.6(2)
C4 C5 C6 121.0(2)
C4 C5 H5 119.5
C6 C5 H5 119.5
C1 C6 C5 123.9(2)
C1 C6 H6 118.0
C5 C6 H6 118.0
C4 C7 H7A 109.5
C4 C7 H7B 109.5
H7A C7 H7B 109.5
C4 C7 H7C 109.5
H7A C7 H7C 109.5
H7B C7 H7C 109.5
C9 C8 C13 118.6(2)
C9 C8 P1 120.74(16)
C13 C8 P1 120.58(18)
C8 C9 C10 120.7(2)
C8 C9 H9 119.7
C10 C9 H9 119.7
C11 C10 C9 120.0(2)
C11 C10 H10 120.0
C9 C10 H10 120.0
C10 C11 C12 120.0(2)
C10 C11 H11 120.0
C12 C11 H11 120.0
C13 C12 C11 119.8(3)
C13 C12 H12 120.1
C11 C12 H12 120.1
C12 C13 C8 120.8(3)
C12 C13 H13 119.6
C8 C13 H13 119.6
C19 C14 C15 118.6(2)
C19 C14 P1 122.51(17)
C15 C14 P1 118.50(16)
C16 C15 C14 120.4(2)
C16 C15 H15 119.8
C14 C15 H15 119.8
C17 C16 C15 120.4(2)
C17 C16 H16 119.8
C15 C16 H16 119.8
C16 C17 C18 119.6(2)
C16 C17 H17 120.2
C18 C17 H17 120.2
C17 C18 C19 120.4(2)
C17 C18 H18 119.8
C19 C18 H18 119.8
C18 C19 C14 120.5(2)
C18 C19 H19 119.7
C14 C19 H19 119.7
C21 C20 C25 118.27(19)
C21 C20 P2 123.13(16)
C25 C20 P2 118.57(15)
C20 C21 C22 120.6(2)
C20 C21 H21 119.7
C22 C21 H21 119.7
C23 C22 C21 120.3(2)
C23 C22 H22 119.8
C21 C22 H22 119.8
C22 C23 C24 119.6(2)
C22 C23 H23 120.2
C24 C23 H23 120.2
C23 C24 C25 120.2(2)
C23 C24 H24 119.9
C25 C24 H24 119.9
C24 C25 C20 121.0(2)
C24 C25 H25 119.5
C20 C25 H25 119.5
C31 C26 C27 118.35(19)
C31 C26 P2 119.22(15)
C27 C26 P2 122.35(16)
C28 C27 C26 120.8(2)
C28 C27 H27 119.6
C26 C27 H27 119.6
C29 C28 C27 120.4(2)
C29 C28 H28 119.8
C27 C28 H28 119.8
C28 C29 C30 119.6(2)
C28 C29 H29 120.2
C30 C29 H29 120.2
C29 C30 C31 120.3(2)
C29 C30 H30 119.9
C31 C30 H30 119.9
C30 C31 C26 120.6(2)
C30 C31 H31 119.7
C26 C31 H31 119.7
C37 C32 C33 119.3(2)
C37 C32 P1 126.59(17)
C33 C32 P1 114.06(15)
C34 C33 C32 119.97(19)
C34 C33 P2 125.44(16)
C32 C33 P2 114.58(15)
C35 C34 C33 119.9(2)
C35 C34 H34 120.1
C33 C34 H34 120.1
C36 C35 C34 120.3(2)
C36 C35 H35 119.8
C34 C35 H35 119.8
C35 C36 C37 120.2(2)
C35 C36 H36 119.9
C37 C36 H36 119.9
C36 C37 C32 120.2(2)
C36 C37 H37 119.9
C32 C37 H37 119.9
C43 C38 C39 118.11(19)
C43 C38 P3 120.84(16)
C39 C38 P3 120.70(16)
C40 C39 C38 120.9(2)
C40 C39 H39 119.5
C38 C39 H39 119.5
C41 C40 C39 120.1(2)
C41 C40 H40 120.0
C39 C40 H40 120.0
C42 C41 C40 119.8(2)
C42 C41 H41 120.1
C40 C41 H41 120.1
C41 C42 C43 119.9(2)
C41 C42 H42 120.0
C43 C42 H42 120.0
C38 C43 C42 121.1(2)
C38 C43 H43 119.4
C42 C43 H43 119.4
C45 C44 C49 118.22(19)
C45 C44 P3 122.30(15)
C49 C44 P3 119.07(16)
C46 C45 C44 120.7(2)
C46 C45 H45 119.6
C44 C45 H45 119.6
C47 C46 C45 120.7(2)
C47 C46 H46 119.7
C45 C46 H46 119.7
C46 C47 C48 119.7(2)
C46 C47 H47 120.1
C48 C47 H47 120.1
C47 C48 C49 120.0(2)
C47 C48 H48 120.0
C49 C48 H48 120.0
C48 C49 C44 120.7(2)
C48 C49 H49 119.7
C44 C49 H49 119.7
C51 C50 C55 118.10(19)
C51 C50 P4 123.21(16)
C55 C50 P4 118.55(15)
C50 C51 C52 120.9(2)
C50 C51 H51 119.5
C52 C51 H51 119.5
C53 C52 C51 120.3(2)
C53 C52 H52 119.8
C51 C52 H52 119.8
C52 C53 C54 119.7(2)
C52 C53 H53 120.1
C54 C53 H53 120.1
C53 C54 C55 120.0(2)
C53 C54 H54 120.0
C55 C54 H54 120.0
C54 C55 C50 120.9(2)
C54 C55 H55 119.6
C50 C55 H55 119.6
C61 C56 C57 117.55(19)
C61 C56 P4 119.32(15)
C57 C56 P4 123.13(17)
C58 C57 C56 121.1(2)
C58 C57 H57 119.4
C56 C57 H57 119.4
C59 C58 C57 120.2(2)
C59 C58 H58 119.9
C57 C58 H58 119.9
C58 C59 C60 119.4(2)
C58 C59 H59 120.3
C60 C59 H59 120.3
C61 C60 C59 120.3(2)
C61 C60 H60 119.8
C59 C60 H60 119.8
C60 C61 C56 121.4(2)
C60 C61 H61 119.3
C56 C61 H61 119.3
C67 C62 C63 119.46(19)
C67 C62 P3 126.31(16)
C63 C62 P3 114.22(15)
C64 C63 C62 119.99(19)
C64 C63 P4 124.27(16)
C62 C63 P4 115.73(15)
C65 C64 C63 120.1(2)
C65 C64 H64 119.9
C63 C64 H64 119.9
C66 C65 C64 120.0(2)
C66 C65 H65 120.0
C64 C65 H65 120.0
C65 C66 C67 120.4(2)
C65 C66 H66 119.8
C67 C66 H66 119.8
C66 C67 C62 120.0(2)
C66 C67 H67 120.0
C62 C67 H67 120.0
C70 O1 C68 112.19(18)
O1 C68 C69 108.3(2)
O1 C68 H68A 110.0
C69 C68 H68A 110.0
O1 C68 H68B 110.0
C69 C68 H68B 110.0
H68A C68 H68B 108.4
C68 C69 H69A 109.5
C68 C69 H69B 109.5
H69A C69 H69B 109.5
C68 C69 H69C 109.5
H69A C69 H69C 109.5
H69B C69 H69C 109.5
O1 C70 C71 108.6(2)
O1 C70 H70A 110.0
C71 C70 H70A 110.0
O1 C70 H70B 110.0
C71 C70 H70B 110.0
H70A C70 H70B 108.3
C70 C71 H71A 109.5
C70 C71 H71B 109.5
H71A C71 H71B 109.5
C70 C71 H71C 109.5
H71A C71 H71C 109.5
H71B C71 H71C 109.5
C73 C72 C77 116.4(8)
C73 C72 C78 125.2(11)
C77 C72 C78 117.8(10)
C74 C73 C72 122.1(6)
C74 C73 H73 119.0
C72 C73 H73 119.0
C75 C74 C73 120.0
C75 C74 H74 120.0
C73 C74 H74 120.0
C74 C75 C76 119.9
C74 C75 H75 120.0
C76 C75 H75 120.0
C75 C76 C77 120.0
C75 C76 H76 120.0
C77 C76 H76 120.0
C76 C77 C72 121.4(5)
C76 C77 H77 119.3
C72 C77 H77 119.3
C72 C78 H78A 109.5
C72 C78 H78B 109.5
H78A C78 H78B 109.5
C72 C78 H78C 109.5
H78A C78 H78C 109.5
H78B C78 H78C 109.5

loop_
_geom_bond_atom_site_label_1
_geom_bond_atom_site_label_2
_geom_bond_distance
Fe1 C1 2.048(2)
Fe1 P1 2.2217(6)
Fe1 P2 2.2287(6)
Fe1 P3 2.2356(6)
Fe1 P4 2.2482(6)
P1 C14 1.834(2)
P1 C32 1.842(2)
P1 C8 1.850(2)
P2 C33 1.840(2)
P2 C20 1.843(2)
P2 C26 1.852(2)
P3 C44 1.842(2)
P3 C62 1.844(2)
P3 C38 1.850(2)
P4 C63 1.838(2)
P4 C56 1.851(2)
P4 C50 1.851(2)
C1 C6 1.368(3)
C1 C2 1.423(3)
C2 C3 1.394(3)
C2 H2 0.9500
C3 C4 1.393(3)
C3 H3 0.9500
C4 C5 1.398(3)
C4 C7 1.508(3)
C5 C6 1.403(3)
C5 H5 0.9500
C6 H6 0.9500
C7 H7A 0.9800
C7 H7B 0.9800
C7 H7C 0.9800
C8 C9 1.385(3)
C8 C13 1.398(3)
C9 C10 1.395(3)
C9 H9 0.9500
C10 C11 1.377(4)
C10 H10 0.9500
C11 C12 1.387(4)
C11 H11 0.9500
C12 C13 1.385(4)
C12 H12 0.9500
C13 H13 0.9500
C14 C19 1.393(3)
C14 C15 1.403(3)
C15 C16 1.391(3)
C15 H15 0.9500
C16 C17 1.383(4)
C16 H16 0.9500
C17 C18 1.385(3)
C17 H17 0.9500
C18 C19 1.393(3)
C18 H18 0.9500
C19 H19 0.9500
C20 C21 1.392(3)
C20 C25 1.398(3)
C21 C22 1.397(3)
C21 H21 0.9500
C22 C23 1.382(3)
C22 H22 0.9500
C23 C24 1.386(3)
C23 H23 0.9500
C24 C25 1.389(3)
C24 H24 0.9500
C25 H25 0.9500
C26 C31 1.396(3)
C26 C27 1.399(3)
C27 C28 1.391(3)
C27 H27 0.9500
C28 C29 1.381(3)
C28 H28 0.9500
C29 C30 1.388(3)
C29 H29 0.9500
C30 C31 1.395(3)
C30 H30 0.9500
C31 H31 0.9500
C32 C37 1.399(3)
C32 C33 1.400(3)
C33 C34 1.398(3)
C34 C35 1.388(3)
C34 H34 0.9500
C35 C36 1.385(3)
C35 H35 0.9500
C36 C37 1.388(3)
C36 H36 0.9500
C37 H37 0.9500
C38 C43 1.385(3)
C38 C39 1.398(3)
C39 C40 1.387(3)
C39 H39 0.9500
C40 C41 1.385(3)
C40 H40 0.9500
C41 C42 1.380(3)
C41 H41 0.9500
C42 C43 1.394(3)
C42 H42 0.9500
C43 H43 0.9500
C44 C45 1.401(3)
C44 C49 1.402(3)
C45 C46 1.386(3)
C45 H45 0.9500
C46 C47 1.378(3)
C46 H46 0.9500
C47 C48 1.392(3)
C47 H47 0.9500
C48 C49 1.394(3)
C48 H48 0.9500
C49 H49 0.9500
C50 C51 1.394(3)
C50 C55 1.399(3)
C51 C52 1.396(3)
C51 H51 0.9500
C52 C53 1.378(3)
C52 H52 0.9500
C53 C54 1.390(3)
C53 H53 0.9500
C54 C55 1.395(3)
C54 H54 0.9500
C55 H55 0.9500
C56 C61 1.399(3)
C56 C57 1.400(3)
C57 C58 1.389(3)
C57 H57 0.9500
C58 C59 1.386(4)
C58 H58 0.9500
C59 C60 1.387(3)
C59 H59 0.9500
C60 C61 1.382(3)
C60 H60 0.9500
C61 H61 0.9500
C62 C67 1.396(3)
C62 C63 1.402(3)
C63 C64 1.391(3)
C64 C65 1.390(3)
C64 H64 0.9500
C65 C66 1.388(3)
C65 H65 0.9500
C66 C67 1.390(3)
C66 H66 0.9500
C67 H67 0.9500
O1 C70 1.415(3)
O1 C68 1.417(3)
C68 C69 1.501(4)
C68 H68A 0.9900
C68 H68B 0.9900
C69 H69A 0.9800
C69 H69B 0.9800
C69 H69C 0.9800
C70 C71 1.502(4)
C70 H70A 0.9900
C70 H70B 0.9900
C71 H71A 0.9800
C71 H71B 0.9800
C71 H71C 0.9800
C72 C73 1.402(14)
C72 C77 1.429(15)
C72 C78 1.456(12)
C73 C74 1.3910
C73 H73 0.9500
C74 C75 1.3896
C74 H74 0.9500
C75 C76 1.3904
C75 H75 0.9500
C76 C77 1.3909
C76 H76 0.9500
C77 H77 0.9500
C78 H78A 0.9800
C78 H78B 0.9800
C78 H78C 0.9800

loop_
_geom_torsion_atom_site_label_1
_geom_torsion_atom_site_label_2
_geom_torsion_atom_site_label_3
_geom_torsion_atom_site_label_4
_geom_torsion
C1 Fe1 P1 C14 77.03(11)
P2 Fe1 P1 C14 -148.69(9)
P3 Fe1 P1 C14 101.6(8)
P4 Fe1 P1 C14 -45.02(9)
C1 Fe1 P1 C32 -163.40(10)
P2 Fe1 P1 C32 -29.12(7)
P3 Fe1 P1 C32 -138.8(8)
P4 Fe1 P1 C32 74.55(7)
C1 Fe1 P1 C8 -48.61(11)
P2 Fe1 P1 C8 85.67(9)
P3 Fe1 P1 C8 -24.0(8)
P4 Fe1 P1 C8 -170.66(9)
C1 Fe1 P2 C33 109.35(11)
P1 Fe1 P2 C33 28.74(7)
P3 Fe1 P2 C33 -152.91(7)
P4 Fe1 P2 C33 -68.46(7)
C1 Fe1 P2 C20 -1.59(11)
P1 Fe1 P2 C20 -82.20(7)
P3 Fe1 P2 C20 96.15(7)
P4 Fe1 P2 C20 -179.40(7)
C1 Fe1 P2 C26 -126.48(12)
P1 Fe1 P2 C26 152.92(9)
P3 Fe1 P2 C26 -28.73(9)
P4 Fe1 P2 C26 55.72(9)
C1 Fe1 P3 C44 90.01(10)
P1 Fe1 P3 C44 65.4(8)
P2 Fe1 P3 C44 -44.03(8)
P4 Fe1 P3 C44 -147.80(8)
C1 Fe1 P3 C62 -151.28(9)
P1 Fe1 P3 C62 -176(30)
P2 Fe1 P3 C62 74.69(7)
P4 Fe1 P3 C62 -29.09(7)
C1 Fe1 P3 C38 -36.85(10)
P1 Fe1 P3 C38 -61.5(8)
P2 Fe1 P3 C38 -170.89(8)
P4 Fe1 P3 C38 85.34(8)
C1 Fe1 P4 C63 114.02(10)
P1 Fe1 P4 C63 -151.75(7)
P2 Fe1 P4 C63 -67.86(7)
P3 Fe1 P4 C63 29.22(7)
C1 Fe1 P4 C56 -126.41(11)
P1 Fe1 P4 C56 -32.17(9)
P2 Fe1 P4 C56 51.72(9)
P3 Fe1 P4 C56 148.79(9)
C1 Fe1 P4 C50 3.51(10)
P1 Fe1 P4 C50 97.75(8)
P2 Fe1 P4 C50 -178.36(7)
P3 Fe1 P4 C50 -81.29(8)
P1 Fe1 C1 C6 112.90(17)
P2 Fe1 C1 C6 35.2(2)
P3 Fe1 C1 C6 -66.38(17)
P4 Fe1 C1 C6 -147.26(15)
P1 Fe1 C1 C2 -69.38(17)
P2 Fe1 C1 C2 -147.04(14)
P3 Fe1 C1 C2 111.34(17)
P4 Fe1 C1 C2 30.46(19)
C6 C1 C2 C3 0.5(3)
Fe1 C1 C2 C3 -177.40(17)
C1 C2 C3 C4 -0.4(3)
C2 C3 C4 C5 -0.1(3)
C2 C3 C4 C7 179.9(2)
C3 C4 C5 C6 0.5(3)
C7 C4 C5 C6 -179.5(2)
C2 C1 C6 C5 -0.1(3)
Fe1 C1 C6 C5 177.76(16)
C4 C5 C6 C1 -0.4(3)
C14 P1 C8 C9 -141.08(19)
C32 P1 C8 C9 112.45(19)
Fe1 P1 C8 C9 -7.2(2)
C14 P1 C8 C13 43.0(2)
C32 P1 C8 C13 -63.4(2)
Fe1 P1 C8 C13 176.95(18)
C13 C8 C9 C10 1.7(3)
P1 C8 C9 C10 -174.27(18)
C8 C9 C10 C11 -1.2(4)
C9 C10 C11 C12 -0.2(4)
C10 C11 C12 C13 1.2(5)
C11 C12 C13 C8 -0.7(5)
C9 C8 C13 C12 -0.7(4)
P1 C8 C13 C12 175.2(2)
C32 P1 C14 C19 -37.0(2)
C8 P1 C14 C19 -139.39(19)
Fe1 P1 C14 C19 84.98(19)
C32 P1 C14 C15 150.42(18)
C8 P1 C14 C15 48.03(19)
Fe1 P1 C14 C15 -87.61(18)
C19 C14 C15 C16 -2.4(3)
P1 C14 C15 C16 170.47(18)
C14 C15 C16 C17 0.6(4)
C15 C16 C17 C18 1.7(4)
C16 C17 C18 C19 -2.2(4)
C17 C18 C19 C14 0.4(3)
C15 C14 C19 C18 1.9(3)
P1 C14 C19 C18 -170.67(17)
C33 P2 C20 C21 -0.1(2)
C26 P2 C20 C21 -104.01(18)
Fe1 P2 C20 C21 115.64(17)
C33 P2 C20 C25 -177.99(17)
C26 P2 C20 C25 78.10(18)
Fe1 P2 C20 C25 -62.25(17)
C25 C20 C21 C22 0.5(3)
P2 C20 C21 C22 -177.38(17)
C20 C21 C22 C23 -1.0(3)
C21 C22 C23 C24 0.4(4)
C22 C23 C24 C25 0.7(4)
C23 C24 C25 C20 -1.1(3)
C21 C20 C25 C24 0.5(3)
P2 C20 C25 C24 178.50(17)
C33 P2 C26 C31 83.27(18)
C20 P2 C26 C31 -173.14(17)
Fe1 P2 C26 C31 -43.7(2)
C33 P2 C26 C27 -99.92(18)
C20 P2 C26 C27 3.67(19)
Fe1 P2 C26 C27 133.11(15)
C31 C26 C27 C28 2.0(3)
P2 C26 C27 C28 -174.86(16)
C26 C27 C28 C29 0.4(3)
C27 C28 C29 C30 -1.7(3)
C28 C29 C30 C31 0.6(3)
C29 C30 C31 C26 1.8(3)
C27 C26 C31 C30 -3.0(3)
P2 C26 C31 C30 173.90(16)
C14 P1 C32 C37 -28.7(2)
C8 P1 C32 C37 74.2(2)
Fe1 P1 C32 C37 -157.04(18)
C14 P1 C32 C33 152.58(16)
C8 P1 C32 C33 -104.56(17)
Fe1 P1 C32 C33 24.21(17)
C37 C32 C33 C34 1.8(3)
P1 C32 C33 C34 -179.34(16)
C37 C32 C33 P2 -179.48(17)
P1 C32 C33 P2 -0.6(2)
C20 P2 C33 C34 -86.51(19)
C26 P2 C33 C34 15.9(2)
Fe1 P2 C33 C34 155.56(17)
C20 P2 C33 C32 94.86(16)
C26 P2 C33 C32 -162.72(16)
Fe1 P2 C33 C32 -23.07(17)
C32 C33 C34 C35 0.7(3)
P2 C33 C34 C35 -177.86(17)
C33 C34 C35 C36 -1.9(3)
C34 C35 C36 C37 0.5(4)
C35 C36 C37 C32 2.0(4)
C33 C32 C37 C36 -3.2(3)
P1 C32 C37 C36 178.13(18)
C44 P3 C38 C43 -150.29(18)
C62 P3 C38 C43 103.54(18)
Fe1 P3 C38 C43 -15.4(2)
C44 P3 C38 C39 36.6(2)
C62 P3 C38 C39 -69.61(19)
Fe1 P3 C38 C39 171.48(15)
C43 C38 C39 C40 0.0(3)
P3 C38 C39 C40 173.29(19)
C38 C39 C40 C41 -0.9(4)
C39 C40 C41 C42 1.2(4)
C40 C41 C42 C43 -0.5(4)
C39 C38 C43 C42 0.7(3)
P3 C38 C43 C42 -172.60(17)
C41 C42 C43 C38 -0.4(3)
C62 P3 C44 C45 -35.45(19)
C38 P3 C44 C45 -137.67(17)
Fe1 P3 C44 C45 85.45(17)
C62 P3 C44 C49 152.03(16)
C38 P3 C44 C49 49.82(18)
Fe1 P3 C44 C49 -87.06(17)
C49 C44 C45 C46 1.7(3)
P3 C44 C45 C46 -170.90(16)
C44 C45 C46 C47 -0.3(3)
C45 C46 C47 C48 -1.2(3)
C46 C47 C48 C49 1.2(3)
C47 C48 C49 C44 0.2(3)
C45 C44 C49 C48 -1.6(3)
P3 C44 C49 C48 171.19(16)
C63 P4 C50 C51 -2.19(19)
C56 P4 C50 C51 -104.40(18)
Fe1 P4 C50 C51 112.71(17)
C63 P4 C50 C55 -177.90(16)
C56 P4 C50 C55 79.88(17)
Fe1 P4 C50 C55 -63.01(17)
C55 C50 C51 C52 1.2(3)
P4 C50 C51 C52 -174.50(16)
C50 C51 C52 C53 -0.1(3)
C51 C52 C53 C54 -0.8(3)
C52 C53 C54 C55 0.6(3)
C53 C54 C55 C50 0.5(3)
C51 C50 C55 C54 -1.4(3)
P4 C50 C55 C54 174.53(16)
C63 P4 C56 C61 78.55(18)
C50 P4 C56 C61 -179.42(17)
Fe1 P4 C56 C61 -44.0(2)
C63 P4 C56 C57 -101.79(19)
C50 P4 C56 C57 0.2(2)
Fe1 P4 C56 C57 135.66(16)
C61 C56 C57 C58 0.7(3)
P4 C56 C57 C58 -178.96(18)
C56 C57 C58 C59 0.4(4)
C57 C58 C59 C60 -0.8(4)
C58 C59 C60 C61 0.1(4)
C59 C60 C61 C56 1.0(4)
C57 C56 C61 C60 -1.4(3)
P4 C56 C61 C60 178.30(18)
C44 P3 C62 C67 -29.9(2)
C38 P3 C62 C67 73.0(2)
Fe1 P3 C62 C67 -157.92(17)
C44 P3 C62 C63 151.22(15)
C38 P3 C62 C63 -105.91(16)
Fe1 P3 C62 C63 23.21(17)
C67 C62 C63 C64 2.0(3)
P3 C62 C63 C64 -179.00(16)
C67 C62 C63 P4 -177.99(16)
P3 C62 C63 P4 1.0(2)
C56 P4 C63 C64 18.7(2)
C50 P4 C63 C64 -83.47(19)
Fe1 P4 C63 C64 155.49(16)
C56 P4 C63 C62 -161.28(16)
C50 P4 C63 C62 96.57(16)
Fe1 P4 C63 C62 -24.47(17)
C62 C63 C64 C65 1.2(3)
P4 C63 C64 C65 -178.79(16)
C63 C64 C65 C66 -2.6(3)
C64 C65 C66 C67 0.7(3)
C65 C66 C67 C62 2.5(3)
C63 C62 C67 C66 -3.9(3)
P3 C62 C67 C66 177.30(16)
C70 O1 C68 C69 -175.4(2)
C68 O1 C70 C71 -175.2(2)
C77 C72 C73 C74 3.5(10)
C78 C72 C73 C74 175.1(6)
C72 C73 C74 C75 -1.8(5)
C73 C74 C75 C76 0.0
C74 C75 C76 C77 0.0
C75 C76 C77 C72 1.8(5)
C73 C72 C77 C76 -3.4(10)
C78 C72 C77 C76 -175.8(5)
